data_4313121
loop_
_publ_author_name
'Kuang-Hway Yih'
'Gene-Hsiang Lee'
'Yu Wang'

_publ_section_title
;
 Syntheses, Reactivity, and Crystal Structures of Molybdenum Complexes
 with Pyridine-2-thionate (pyS)-Containing Ligands: Crystal Structures of
 [Mo(\h3-C3H5)(CO)2]2(\m-\h1,\h2-pyS)2,
 exo-[Mo(\h3-C3H5)(CO)(\h2-pyS)(\h2-dppe)],
 [Mo(CO)3(\h1-SC5H4NH)(\h2-dppm)], and [Mo(CO)(\h2-pyS)2(\h2-dppm)]
;
_journal_name_full 'Inorganic Chemistry'
_journal_page_first 1092
_journal_page_last 1100
_journal_paper_doi 10.1021/ic020579x
_journal_volume 42
_journal_year 2003
_chemical_formula_sum 'C30 H25 Mo N O3 P2'
_chemical_formula_weight 605.39
_chemical_name_systematic
;
  ?
;
_space_group_IT_number 14
_symmetry_cell_setting monoclinic
_symmetry_space_group_name_Hall '-P 2ybc'
_symmetry_space_group_name_H-M 'P 1 21/c 1'
_atom_sites_solution_hydrogens geom
_atom_sites_solution_primary direct
_atom_sites_solution_secondary difmap
_audit_creation_method SHELXL-97
_cell_angle_alpha 90.00
_cell_angle_beta 109.07(2)
_cell_angle_gamma 90.00
_cell_formula_units_Z 4
_cell_length_a 10.930(2)
_cell_length_b 18.516(4)
_cell_length_c 15.173(3)
_cell_measurement_reflns_used 25
_cell_measurement_temperature 295(2)
_cell_measurement_theta_max 11.27
_cell_measurement_theta_min 9.37
_cell_volume 2902.2(11)
_computing_cell_refinement 'NONIUS CAD4'
_computing_data_collection 'NONIUS CAD4'
_computing_data_reduction NRCSDP
_computing_molecular_graphics SHELXTL
_computing_publication_material SHELXTL
_computing_structure_refinement 'SHELXL-97 (Sheldrick, 1997)'
_computing_structure_solution 'SHELXS-97 (Sheldrick, 1990)'
_diffrn_ambient_temperature 295(2)
_diffrn_measured_fraction_theta_full 1.000
_diffrn_measured_fraction_theta_max 1.000
_diffrn_measurement_device_type 'NONIUS CAD4'
_diffrn_measurement_method '\w-2\q scans'
_diffrn_radiation_monochromator graphite
_diffrn_radiation_source 'fine-focus sealed tube'
_diffrn_radiation_type MoK\a
_diffrn_radiation_wavelength 0.71073
_diffrn_reflns_av_R_equivalents 0.0000
_diffrn_reflns_av_sigmaI/netI 0.1409
_diffrn_reflns_limit_h_max 11
_diffrn_reflns_limit_h_min -11
_diffrn_reflns_limit_k_max 19
_diffrn_reflns_limit_k_min 0
_diffrn_reflns_limit_l_max 16
_diffrn_reflns_limit_l_min 0
_diffrn_reflns_number 3772
_diffrn_reflns_theta_full 22.50
_diffrn_reflns_theta_max 22.50
_diffrn_reflns_theta_min 1.80
_diffrn_standards_decay_% 0
_diffrn_standards_number 3
_exptl_absorpt_coefficient_mu 0.592
_exptl_absorpt_correction_T_max 0.8907
_exptl_absorpt_correction_T_min 0.8423
_exptl_absorpt_correction_type ' empirical used psi-scan'
_exptl_crystal_density_diffrn 1.386
_exptl_crystal_density_meas ?
_exptl_crystal_density_method 'not measured'
_exptl_crystal_description block
_exptl_crystal_F_000 1232
_exptl_crystal_size_max 0.30
_exptl_crystal_size_mid 0.25
_exptl_crystal_size_min 0.20
_refine_diff_density_max 0.473
_refine_diff_density_min -0.367
_refine_diff_density_rms 0.084
_refine_ls_extinction_method none
_refine_ls_goodness_of_fit_ref 1.001
_refine_ls_hydrogen_treatment mixed
_refine_ls_matrix_type full
_refine_ls_number_parameters 335
_refine_ls_number_reflns 3772
_refine_ls_number_restraints 0
_refine_ls_restrained_S_all 1.001
_refine_ls_R_factor_all 0.1301
_refine_ls_R_factor_gt 0.0473
_refine_ls_shift/su_max 0.002
_refine_ls_shift/su_mean 0.000
_refine_ls_structure_factor_coef Fsqd
_refine_ls_weighting_details 'calc w=1/[\s^2^(Fo^2^)+(0.0124P)^2^+0.0000P] where P=(Fo^2^+2Fc^2^)/3'
_refine_ls_weighting_scheme calc
_refine_ls_wR_factor_gt 0.0767
_refine_ls_wR_factor_ref 0.0902
_reflns_number_gt 1888
_reflns_number_total 3772
_reflns_threshold_expression >2sigma(I)
_cod_data_source_file ic020579x_1.cif
_cod_data_source_block ic3170
_cod_depositor_comments
;
The following automatic conversions were performed:

'_symmetry_cell_setting' value 'Monoclinic' changed to 'monoclinic'
according to the built-in table from CIF Core dictionary named
'cif_core.dic' version 2.4.1 from 2010-06-29.

Automatic conversion script
Id: cif_fix_values 1646 2011-03-28 12:23:43Z adriana 

The following automatic conversions were performed:

'_exptl_crystal_density_meas' value 'not_measured' was changed to '?'
- the value is perceived as not measured.

Automatic conversion script
Id: cif_fix_values 3008 2015-01-20 13:52:24Z robertas 
;
_cod_original_cell_volume 2902.1(10)
_cod_database_code 4313121

loop_
_symmetry_equiv_pos_as_xyz
'x, y, z'
'-x, y+1/2, -z+1/2'
'-x, -y, -z'
'x, -y-1/2, z-1/2'

loop_
_atom_site_label
_atom_site_type_symbol
_atom_site_fract_x
_atom_site_fract_y
_atom_site_fract_z
_atom_site_U_iso_or_equiv
_atom_site_adp_type
_atom_site_occupancy
_atom_site_symmetry_multiplicity
_atom_site_calc_flag
_atom_site_refinement_flags
_atom_site_disorder_assembly
_atom_site_disorder_group
Mo Mo 0.17516(7) 0.20000(4) 0.20285(5) 0.04219(19) Uani 1 1 d . . .
P1 P 0.0502(2) 0.26389(11) 0.05397(14) 0.0427(5) Uani 1 1 d . . .
P2 P 0.3205(2) 0.26894(10) 0.13294(14) 0.0425(5) Uani 1 1 d . . .
O1 O 0.2155(6) 0.0694(3) 0.0888(4) 0.079(2) Uani 1 1 d . . .
O2 O 0.3751(6) 0.1249(3) 0.3737(4) 0.081(2) Uani 1 1 d . . .
O3 O -0.0457(6) 0.1047(3) 0.2289(4) 0.083(2) Uani 1 1 d . . .
N1 N 0.1507(5) 0.2978(3) 0.2795(4) 0.0472(16) Uani 1 1 d . . .
C1 C 0.1998(7) 0.1191(4) 0.1307(5) 0.051(2) Uani 1 1 d . . .
C2 C 0.2999(8) 0.1552(4) 0.3112(5) 0.050(2) Uani 1 1 d . . .
C3 C 0.0344(8) 0.1429(4) 0.2223(6) 0.058(2) Uani 1 1 d . . .
C4 C 0.1414(8) 0.3513(4) 0.3113(6) 0.053(2) Uani 1 1 d . . .
C5 C 0.1336(9) 0.4231(4) 0.3505(6) 0.098(4) Uani 1 1 d . . .
H5A H 0.1824 0.4232 0.4158 0.147 Uiso 1 1 calc R . .
H5B H 0.0448 0.4345 0.3421 0.147 Uiso 1 1 calc R . .
H5C H 0.1685 0.4586 0.3192 0.147 Uiso 1 1 calc R . .
C6 C 0.1932(6) 0.2864(4) 0.0196(4) 0.042(2) Uani 1 1 d . . .
H6A H 0.1925 0.3364 0.0003 0.050 Uiso 1 1 calc R . .
H6B H 0.2013 0.2549 -0.0293 0.050 Uiso 1 1 calc R . .
C7 C -0.0314(8) 0.3485(4) 0.0600(5) 0.049(2) Uani 1 1 d . . .
C8 C 0.0365(9) 0.4114(5) 0.0887(6) 0.077(3) Uani 1 1 d . . .
H8A H 0.1253 0.4121 0.0993 0.093 Uiso 1 1 calc R . .
C9 C -0.0254(12) 0.4743(5) 0.1022(7) 0.099(4) Uani 1 1 d . . .
H9A H 0.0215 0.5165 0.1222 0.119 Uiso 1 1 calc R . .
C10 C -0.1561(15) 0.4729(7) 0.0856(9) 0.125(6) Uani 1 1 d . . .
H10A H -0.1985 0.5147 0.0936 0.150 Uiso 1 1 calc R . .
C11 C -0.2242(14) 0.4114(7) 0.0578(10) 0.149(7) Uani 1 1 d . . .
H11A H -0.3127 0.4103 0.0480 0.179 Uiso 1 1 calc R . .
C12 C -0.1604(10) 0.3497(5) 0.0440(7) 0.086(3) Uani 1 1 d . . .
H12A H -0.2081 0.3078 0.0231 0.103 Uiso 1 1 calc R . .
C13 C -0.0606(7) 0.2199(4) -0.0479(5) 0.046(2) Uani 1 1 d . . .
C14 C -0.1029(8) 0.2521(5) -0.1326(6) 0.068(3) Uani 1 1 d . . .
H14A H -0.0789 0.2995 -0.1392 0.082 Uiso 1 1 calc R . .
C15 C -0.1812(9) 0.2151(6) -0.2090(6) 0.091(3) Uani 1 1 d . . .
H15A H -0.2060 0.2367 -0.2674 0.109 Uiso 1 1 calc R . .
C16 C -0.2232(9) 0.1463(6) -0.1995(8) 0.086(3) Uani 1 1 d . . .
H16A H -0.2807 0.1225 -0.2502 0.103 Uiso 1 1 calc R . .
C17 C -0.1794(8) 0.1142(5) -0.1158(7) 0.076(3) Uani 1 1 d . . .
H17A H -0.2044 0.0669 -0.1100 0.092 Uiso 1 1 calc R . .
C18 C -0.0985(7) 0.1489(4) -0.0380(6) 0.060(2) Uani 1 1 d . . .
H18A H -0.0698 0.1257 0.0196 0.072 Uiso 1 1 calc R . .
C19 C 0.3927(7) 0.3564(4) 0.1717(5) 0.044(2) Uani 1 1 d . . .
C20 C 0.4250(7) 0.3738(4) 0.2645(6) 0.054(2) Uani 1 1 d . . .
H20A H 0.4088 0.3409 0.3056 0.065 Uiso 1 1 calc R . .
C21 C 0.4825(8) 0.4407(5) 0.2983(7) 0.073(3) Uani 1 1 d . . .
H21A H 0.5025 0.4529 0.3609 0.088 Uiso 1 1 calc R . .
C22 C 0.5078(9) 0.4872(5) 0.2367(7) 0.076(3) Uani 1 1 d . . .
H22A H 0.5474 0.5312 0.2583 0.091 Uiso 1 1 calc R . .
C23 C 0.4771(8) 0.4712(5) 0.1447(7) 0.075(3) Uani 1 1 d . . .
H23A H 0.4943 0.5039 0.1038 0.090 Uiso 1 1 calc R . .
C24 C 0.4198(7) 0.4055(5) 0.1132(6) 0.062(2) Uani 1 1 d . . .
H24A H 0.3989 0.3942 0.0502 0.074 Uiso 1 1 calc R . .
C25 C 0.4503(7) 0.2203(3) 0.1057(6) 0.044(2) Uani 1 1 d . . .
C26 C 0.4775(8) 0.2278(5) 0.0250(6) 0.068(3) Uani 1 1 d . . .
H26A H 0.4275 0.2588 -0.0209 0.081 Uiso 1 1 calc R . .
C27 C 0.5768(9) 0.1907(6) 0.0098(7) 0.089(3) Uani 1 1 d . . .
H27A H 0.5946 0.1973 -0.0456 0.107 Uiso 1 1 calc R . .
C28 C 0.6498(10) 0.1439(6) 0.0754(8) 0.095(4) Uani 1 1 d . . .
H28A H 0.7169 0.1183 0.0648 0.114 Uiso 1 1 calc R . .
C29 C 0.6239(9) 0.1349(5) 0.1563(8) 0.098(4) Uani 1 1 d . . .
H29A H 0.6730 0.1029 0.2013 0.118 Uiso 1 1 calc R . .
C30 C 0.5248(8) 0.1733(5) 0.1719(6) 0.074(3) Uani 1 1 d . . .
H30A H 0.5080 0.1673 0.2277 0.089 Uiso 1 1 calc R . .

loop_
_atom_site_aniso_label
_atom_site_aniso_U_11
_atom_site_aniso_U_22
_atom_site_aniso_U_33
_atom_site_aniso_U_23
_atom_site_aniso_U_13
_atom_site_aniso_U_12
Mo 0.0477(4) 0.0336(3) 0.0481(4) 0.0059(4) 0.0196(3) 0.0016(4)
P1 0.0450(14) 0.0400(12) 0.0468(13) 0.0035(11) 0.0199(11) -0.0001(11)
P2 0.0448(13) 0.0346(12) 0.0495(13) 0.0003(10) 0.0173(11) -0.0021(10)
O1 0.097(5) 0.058(4) 0.083(5) -0.011(4) 0.032(4) 0.013(4)
O2 0.105(5) 0.069(4) 0.060(4) 0.009(3) 0.016(4) 0.028(4)
O3 0.080(5) 0.064(4) 0.116(5) 0.011(4) 0.047(4) -0.013(4)
N1 0.057(4) 0.043(4) 0.050(4) 0.002(4) 0.029(3) -0.004(4)
C1 0.047(5) 0.049(6) 0.057(6) 0.006(5) 0.017(4) -0.004(5)
C2 0.073(7) 0.041(5) 0.039(5) -0.007(4) 0.025(5) -0.008(5)
C3 0.073(7) 0.039(5) 0.071(6) 0.005(5) 0.038(5) 0.007(5)
C4 0.065(6) 0.042(5) 0.062(6) 0.000(5) 0.033(5) 0.003(5)
C5 0.156(10) 0.047(6) 0.120(9) -0.032(6) 0.085(8) -0.012(6)
C6 0.045(5) 0.040(5) 0.046(5) -0.003(4) 0.023(4) -0.002(4)
C7 0.059(6) 0.043(5) 0.047(5) 0.005(4) 0.020(5) 0.016(5)
C8 0.092(8) 0.060(6) 0.075(7) 0.005(6) 0.022(6) 0.021(6)
C9 0.162(12) 0.047(7) 0.086(8) 0.014(6) 0.038(9) 0.029(8)
C10 0.200(17) 0.095(10) 0.102(10) 0.025(9) 0.078(11) 0.096(13)
C11 0.163(14) 0.107(11) 0.229(17) 0.055(12) 0.137(13) 0.091(12)
C12 0.082(8) 0.071(7) 0.124(9) 0.015(6) 0.058(7) 0.019(6)
C13 0.033(5) 0.053(6) 0.052(5) -0.004(4) 0.015(4) 0.001(4)
C14 0.065(6) 0.076(7) 0.062(6) 0.014(6) 0.017(5) -0.013(5)
C15 0.074(7) 0.150(11) 0.039(6) 0.006(7) 0.004(5) -0.010(8)
C16 0.048(6) 0.102(9) 0.095(9) -0.022(8) 0.006(6) -0.014(6)
C17 0.067(7) 0.060(6) 0.092(8) 0.000(6) 0.013(6) -0.009(6)
C18 0.049(6) 0.063(6) 0.059(6) -0.005(5) 0.007(5) -0.008(5)
C19 0.047(5) 0.036(5) 0.046(5) -0.001(4) 0.013(4) -0.001(4)
C20 0.056(6) 0.053(6) 0.053(6) -0.006(5) 0.019(5) -0.008(5)
C21 0.052(6) 0.084(8) 0.078(8) -0.035(6) 0.015(6) -0.016(6)
C22 0.073(7) 0.052(7) 0.094(9) -0.011(6) 0.016(6) -0.023(5)
C23 0.067(7) 0.056(6) 0.086(8) 0.009(6) 0.003(6) -0.022(5)
C24 0.052(6) 0.063(6) 0.067(6) -0.011(5) 0.014(5) -0.012(5)
C25 0.049(5) 0.025(5) 0.061(6) -0.001(4) 0.021(5) -0.009(4)
C26 0.060(6) 0.092(7) 0.057(6) -0.001(5) 0.028(5) 0.011(5)
C27 0.076(8) 0.125(9) 0.081(8) -0.014(7) 0.046(6) 0.010(7)
C28 0.065(8) 0.109(10) 0.131(11) -0.013(8) 0.059(8) 0.012(7)
C29 0.068(8) 0.073(7) 0.162(12) 0.028(8) 0.049(8) 0.030(6)
C30 0.073(7) 0.068(7) 0.091(7) 0.033(6) 0.042(6) 0.007(5)

loop_
_atom_type_symbol
_atom_type_description
_atom_type_scat_dispersion_real
_atom_type_scat_dispersion_imag
_atom_type_scat_source
C C 0.0033 0.0016 'International Tables Vol C Tables 4.2.6.8 and 6.1.1.4'
H H 0.0000 0.0000 'International Tables Vol C Tables 4.2.6.8 and 6.1.1.4'
N N 0.0061 0.0033 'International Tables Vol C Tables 4.2.6.8 and 6.1.1.4'
O O 0.0106 0.0060 'International Tables Vol C Tables 4.2.6.8 and 6.1.1.4'
P P 0.1023 0.0942 'International Tables Vol C Tables 4.2.6.8 and 6.1.1.4'
Mo Mo -1.6832 0.6857 'International Tables Vol C Tables 4.2.6.8 and 6.1.1.4'

loop_
_geom_angle_atom_site_label_1
_geom_angle_atom_site_label_2
_geom_angle_atom_site_label_3
_geom_angle
_geom_angle_site_symmetry_1
_geom_angle_site_symmetry_3
_geom_angle_publ_flag
C1 Mo C2 87.7(3) . . ?
C1 Mo C3 85.9(3) . . ?
C2 Mo C3 90.6(3) . . ?
C1 Mo N1 176.2(3) . . ?
C2 Mo N1 94.4(3) . . ?
C3 Mo N1 97.3(3) . . ?
C1 Mo P1 89.5(2) . . ?
C2 Mo P1 169.3(2) . . ?
C3 Mo P1 99.5(2) . . ?
N1 Mo P1 87.91(16) . . ?
C1 Mo P2 86.0(2) . . ?
C2 Mo P2 102.0(2) . . ?
C3 Mo P2 164.7(2) . . ?
N1 Mo P2 90.42(15) . . ?
P1 Mo P2 67.51(7) . . ?
C13 P1 C7 103.2(4) . . ?
C13 P1 C6 104.5(3) . . ?
C7 P1 C6 107.0(4) . . ?
C13 P1 Mo 124.6(3) . . ?
C7 P1 Mo 119.4(3) . . ?
C6 P1 Mo 95.6(2) . . ?
C19 P2 C25 102.9(3) . . ?
C19 P2 C6 105.1(3) . . ?
C25 P2 C6 106.1(3) . . ?
C19 P2 Mo 125.6(3) . . ?
C25 P2 Mo 119.0(2) . . ?
C6 P2 Mo 95.4(2) . . ?
C4 N1 Mo 172.8(6) . . ?
O1 C1 Mo 178.6(7) . . ?
O2 C2 Mo 176.4(7) . . ?
O3 C3 Mo 174.0(7) . . ?
N1 C4 C5 177.0(9) . . ?
P1 C6 P2 98.4(3) . . ?
C12 C7 C8 117.9(8) . . ?
C12 C7 P1 120.3(7) . . ?
C8 C7 P1 121.5(7) . . ?
C7 C8 C9 121.1(10) . . ?
C10 C9 C8 119.0(12) . . ?
C11 C10 C9 120.6(13) . . ?
C10 C11 C12 119.2(14) . . ?
C7 C12 C11 122.2(11) . . ?
C14 C13 C18 119.7(8) . . ?
C14 C13 P1 122.4(7) . . ?
C18 C13 P1 117.9(6) . . ?
C13 C14 C15 120.3(9) . . ?
C16 C15 C14 120.6(9) . . ?
C17 C16 C15 118.7(10) . . ?
C16 C17 C18 122.3(9) . . ?
C17 C18 C13 118.3(8) . . ?
C24 C19 C20 118.1(7) . . ?
C24 C19 P2 123.1(6) . . ?
C20 C19 P2 118.7(6) . . ?
C19 C20 C21 121.0(8) . . ?
C22 C21 C20 118.1(9) . . ?
C23 C22 C21 122.0(10) . . ?
C22 C23 C24 118.7(9) . . ?
C19 C24 C23 122.0(8) . . ?
C26 C25 C30 118.0(8) . . ?
C26 C25 P2 124.4(6) . . ?
C30 C25 P2 117.6(7) . . ?
C25 C26 C27 121.4(9) . . ?
C28 C27 C26 120.2(10) . . ?
C29 C28 C27 119.5(10) . . ?
C28 C29 C30 120.0(10) . . ?
C25 C30 C29 120.8(9) . . ?

loop_
_geom_bond_atom_site_label_1
_geom_bond_atom_site_label_2
_geom_bond_distance
_geom_bond_site_symmetry_2
_geom_bond_publ_flag
Mo C1 1.926(8) . ?
Mo C2 1.946(8) . ?
Mo C3 1.967(9) . ?
Mo N1 2.215(6) . ?
Mo P1 2.520(2) . ?
Mo P2 2.525(2) . ?
P1 C13 1.816(7) . ?
P1 C7 1.820(8) . ?
P1 C6 1.850(6) . ?
P2 C19 1.813(7) . ?
P2 C25 1.837(7) . ?
P2 C6 1.853(6) . ?
O1 C1 1.161(8) . ?
O2 C2 1.174(8) . ?
O3 C3 1.155(8) . ?
N1 C4 1.122(8) . ?
C4 C5 1.470(10) . ?
C7 C12 1.350(10) . ?
C7 C8 1.374(10) . ?
C8 C9 1.395(11) . ?
C9 C10 1.367(15) . ?
C10 C11 1.351(16) . ?
C11 C12 1.389(12) . ?
C13 C14 1.354(10) . ?
C13 C18 1.401(9) . ?
C14 C15 1.378(11) . ?
C15 C16 1.377(12) . ?
C16 C17 1.341(11) . ?
C17 C18 1.381(10) . ?
C19 C24 1.369(9) . ?
C19 C20 1.373(9) . ?
C20 C21 1.408(10) . ?
C21 C22 1.365(11) . ?
C22 C23 1.356(11) . ?
C23 C24 1.381(10) . ?
C25 C26 1.359(9) . ?
C25 C30 1.377(9) . ?
C26 C27 1.366(11) . ?
C27 C28 1.364(12) . ?
C28 C29 1.357(12) . ?
C29 C30 1.378(11) . ?
